data_4505306
loop_
_publ_author_name
'Kato, Kazuaki'
'Sugahara, Michihiro'
'Tohnai, Norimitsu'
'Sada, Kazuki'
'Miyata, Mikiji'

_publ_section_title
;
 Systematic Structural Study of Asymmetric Supramolecular Assembly by a
 Series of Bile Acid Derivatives with Different Side-Chain Lengths
;
_journal_issue 2
_journal_name_full 'Crystal Growth &amp; Design'
_journal_page_first 263
_journal_paper_doi 10.1021/cg0341499
_journal_volume 4
_journal_year 2004
_chemical_formula_sum 'C100 H168 O20'
_chemical_formula_weight 1690.42
_space_group_IT_number 76
_symmetry_cell_setting tetragonal
_symmetry_Int_Tables_number 76
_symmetry_space_group_name_Hall 'P 4w'
_symmetry_space_group_name_H-M 'P 41'
_cell_angle_alpha 90
_cell_angle_beta 90
_cell_angle_gamma 90
_cell_formula_units_Z 4
_cell_length_a 11.5419(5)
_cell_length_b 11.5419(5)
_cell_length_c 69.338(4)
_cell_measurement_reflns_used 24263
_cell_measurement_temperature 296.2
_cell_measurement_theta_max 68.2
_cell_measurement_theta_min 2.5
_cell_volume 9236.9(8)
_computing_cell_refinement PROCESS-AUTO
_computing_data_collection PROCESS-AUTO
_computing_data_reduction 'teXsan Ver. 1.10'
_computing_publication_material 'teXsan Ver. 1.10'
_computing_structure_refinement 'teXsan Ver. 1.10'
_computing_structure_solution SAPI91
_diffrn_measured_fraction_theta_full 0.9710
_diffrn_measured_fraction_theta_max 0.9710
_diffrn_measurement_device_type 'Rigaku RAXIS-RAPID Imaging Plate'
_diffrn_measurement_method \w
_diffrn_radiation_type 'Cu K\a'
_diffrn_radiation_wavelength 1.5418
_diffrn_reflns_av_R_equivalents 0.053
_diffrn_reflns_limit_h_max 13
_diffrn_reflns_limit_h_min -13
_diffrn_reflns_limit_k_max 13
_diffrn_reflns_limit_k_min -13
_diffrn_reflns_limit_l_max 83
_diffrn_reflns_limit_l_min -83
_diffrn_reflns_number 17447
_diffrn_reflns_theta_full 68.23
_diffrn_reflns_theta_max 68.23
_exptl_absorpt_coefficient_mu 0.659
_exptl_absorpt_correction_T_max 0.856
_exptl_absorpt_correction_T_min 0.657
_exptl_absorpt_correction_type integration
_exptl_absorpt_process_details '(Higashi, 1999)'
_exptl_crystal_colour colorless
_exptl_crystal_density_diffrn 1.215
_exptl_crystal_density_method 'not measured'
_exptl_crystal_description platelet
_exptl_crystal_size_max 0.800
_exptl_crystal_size_mid 0.600
_exptl_crystal_size_min 0.200
_refine_diff_density_max 0.70
_refine_diff_density_min -0.77
_refine_ls_abs_structure_Flack 2.4(7)
_refine_ls_extinction_method none
_refine_ls_goodness_of_fit_ref 4.831
_refine_ls_number_parameters 1086
_refine_ls_number_reflns 8270
_refine_ls_R_factor_gt 0.1715
_refine_ls_shift/su_max 0.9742
_refine_ls_structure_factor_coef Fsqd
_refine_ls_weighting_details 'w = 1/[\s^2^(Fo^2^) + (0.05000(Max(Fo^2^,0) + 2Fc^2^)/3)^2^]'
_refine_ls_weighting_scheme calc
_refine_ls_wR_factor_ref 0.4185
_reflns_number_gt 7427
_reflns_number_total 8270
_reflns_threshold_expression F^2^>2.0\s(F^2^)
_cod_data_source_file cg0341499si20030801_025642.cif
_cod_data_source_block HCA(3)-GF
_cod_original_sg_symbol_H-M 'P 41         '
_cod_original_formula_sum 'C100 H168 O20 '
_cod_database_code 4505306

loop_
_symmetry_equiv_pos_as_xyz
x,y,z
-x,-y,1/2+z
-y,x,1/4+z
y,-x,3/4+z

loop_
_atom_site_label
_atom_site_type_symbol
_atom_site_fract_x
_atom_site_fract_y
_atom_site_fract_z
_atom_site_U_iso_or_equiv
_atom_site_adp_type
_atom_site_occupancy
_atom_site_calc_flag
O(1) O 0.7888(4) 0.0981(6) 0.08759(9) 0.068(2) Uani 1.00 d
O(2) O 0.7114(4) -0.0583(4) 0.15207(7) 0.048(1) Uani 1.00 d
O(3) O 1.0127(4) 0.1901(5) 0.16505(7) 0.053(1) Uani 1.00 d
O(4) O 1.2104(6) 0.2326(5) 0.29250(10) 0.081(2) Uani 1.00 d
O(5) O 1.3460(7) 0.0933(8) 0.2861(1) 0.113(3) Uani 1.00 d
O(6) O 0.7186(6) 0.0989(4) 0.38226(8) 0.066(1) Uani 1.00 d
O(7) O 0.8019(4) -0.0413(3) 0.31591(6) 0.0383(9) Uani 1.00 d
O(8) O 0.5139(4) 0.2014(5) 0.30191(7) 0.057(1) Uani 1.00 d
O(9) O 0.3247(8) 0.3267(9) 0.17851(10) 0.118(3) Uani 1.00 d
O(10) O 0.2350(7) 0.142(1) 0.1753(2) 0.176(4) Uani 1.00 d
O(11) O 0.4118(4) 0.2702(5) 0.33643(7) 0.057(1) Uani 1.00 d
O(12) O 0.5426(4) 0.1956(5) 0.40375(8) 0.061(1) Uani 1.00 d
O(13) O 0.2883(5) 0.4739(4) 0.41741(8) 0.058(1) Uani 1.00 d
O(14) O 0.3514(10) 0.7595(6) 0.5448(1) 0.121(3) Uani 1.00 d
O(15) O 0.1699(7) 0.6765(7) 0.53964(10) 0.104(2) Uani 1.00 d
O(16) O 0.2257(4) 0.5847(5) 0.38234(7) 0.058(1) Uani 1.00 d
O(17) O 0.2855(5) 0.4323(5) 0.31674(9) 0.065(1) Uani 1.00 d
O(18) O -0.0188(4) 0.6848(5) 0.30498(7) 0.057(1) Uani 1.00 d
O(19) O -0.2171(6) 0.7338(5) 0.17671(9) 0.078(2) Uani 1.00 d
O(20) O -0.3504(4) 0.5988(6) 0.1835(1) 0.078(2) Uani 1.00 d
C(1) C 0.6633(5) 0.2511(6) 0.1392(1) 0.049(2) Uani 1.00 d
C(2) C 0.7079(5) 0.3272(5) 0.1227(1) 0.046(2) Uani 1.00 d
C(3) C 0.7862(6) 0.2641(7) 0.1085(1) 0.056(2) Uani 1.00 d
C(4) C 0.7125(6) 0.1636(8) 0.1001(1) 0.062(2) Uani 1.00 d
C(5) C 0.6692(5) 0.0856(7) 0.11497(10) 0.050(2) Uani 1.00 d
C(6) C 0.5943(4) 0.1538(6) 0.13091(10) 0.052(2) Uani 1.00 d
C(7) C 0.5475(6) 0.0668(7) 0.1457(1) 0.061(2) Uani 1.00 d
C(8) C 0.6377(5) 0.0238(6) 0.16088(8) 0.042(1) Uani 1.00 d
C(9) C 0.7106(5) 0.1260(5) 0.16890(9) 0.044(1) Uani 1.00 d
C(10) C 0.7584(4) 0.2007(5) 0.15289(8) 0.034(1) Uani 1.00 d
C(11) C 0.8386(5) 0.2969(4) 0.16089(9) 0.039(1) Uani 1.00 d
C(12) C 0.9320(5) 0.2570(5) 0.17553(8) 0.041(1) Uani 1.00 d
C(13) C 0.8730(6) 0.1832(5) 0.19166(9) 0.046(2) Uani 1.00 d
C(14) C 0.8130(5) 0.0836(4) 0.18195(9) 0.039(1) Uani 1.00 d
C(15) C 0.7803(5) 0.0032(5) 0.19884(9) 0.043(1) Uani 1.00 d
C(16) C 0.8944(5) 0.0056(5) 0.21148(9) 0.040(1) Uani 1.00 d
C(17) C 0.9623(5) 0.1122(4) 0.20460(9) 0.036(1) Uani 1.00 d
C(18) C 0.7952(5) 0.2619(6) 0.20378(10) 0.047(2) Uani 1.00 d
C(19) C 0.5811(6) 0.3296(8) 0.1516(1) 0.066(2) Uani 1.00 d
C(20) C 1.0131(5) 0.1812(5) 0.22258(9) 0.040(1) Uani 1.00 d
C(21) C 1.0876(7) 0.2840(6) 0.2171(1) 0.062(2) Uani 1.00 d
C(22) C 1.0847(8) 0.1048(7) 0.2354(1) 0.064(2) Uani 1.00 d
C(23) C 1.1291(7) 0.1732(7) 0.2534(2) 0.080(3) Uani 1.00 d
C(24) C 1.174(1) 0.0866(9) 0.2677(1) 0.081(3) Uani 1.00 d
C(25) C 1.2466(9) 0.1473(7) 0.2838(1) 0.068(2) Uani 1.00 d
C(26) C 0.8055(8) 0.3355(5) 0.3487(1) 0.060(2) Uani 1.00 d
C(27) C 0.7313(6) 0.2700(5) 0.3616(1) 0.048(2) Uani 1.00 d
C(28) C 0.7953(7) 0.1698(6) 0.37049(9) 0.053(2) Uani 1.00 d
C(29) C 0.8455(6) 0.0935(4) 0.35432(9) 0.042(1) Uani 1.00 d
C(30) C 0.9184(5) 0.1593(5) 0.34018(8) 0.039(1) Uani 1.00 d
C(31) C 0.9684(5) 0.0796(5) 0.3249(1) 0.046(2) Uani 1.00 d
C(32) C 0.8825(5) 0.0449(5) 0.30878(9) 0.039(1) Uani 1.00 d
C(33) C 0.8265(5) 0.1542(5) 0.30060(9) 0.040(1) Uani 1.00 d
C(34) C 0.7628(5) 0.2213(4) 0.31734(9) 0.036(1) Uani 1.00 d
C(35) C 0.8567(7) 0.2689(5) 0.3316(1) 0.055(2) Uani 1.00 d
C(36) C 0.6864(6) 0.3225(4) 0.31021(10) 0.046(2) Uani 1.00 d
C(37) C 0.6033(6) 0.2874(6) 0.29450(10) 0.051(2) Uani 1.00 d
C(38) C 0.6707(5) 0.2322(5) 0.27752(9) 0.042(1) Uani 1.00 d
C(39) C 0.7380(5) 0.1271(5) 0.28570(8) 0.037(1) Uani 1.00 d
C(40) C 0.7805(5) 0.0633(4) 0.26683(10) 0.041(1) Uani 1.00 d
C(41) C 0.6860(7) 0.0833(4) 0.25241(9) 0.051(2) Uani 1.00 d
C(42) C 0.6005(6) 0.1742(6) 0.26066(9) 0.049(2) Uani 1.00 d
C(43) C 0.7567(5) 0.3226(5) 0.2693(1) 0.045(2) Uani 1.00 d
C(44) C 0.9506(7) 0.3466(5) 0.3223(1) 0.063(2) Uani 1.00 d
C(45) C 0.5472(6) 0.2522(5) 0.2452(1) 0.052(2) Uani 1.00 d
C(46) C 0.4619(7) 0.3412(7) 0.2536(1) 0.063(2) Uani 1.00 d
C(47) C 0.4884(7) 0.1796(6) 0.2297(1) 0.060(2) Uani 1.00 d
C(48) C 0.4375(6) 0.2494(7) 0.2132(1) 0.061(2) Uani 1.00 d
C(49) C 0.3932(6) 0.1703(6) 0.1976(1) 0.055(2) Uani 1.00 d
C(50) C 0.3067(6) 0.2176(7) 0.1823(1) 0.063(2) Uani 1.00 d
C(51) C 0.1661(7) 0.1735(7) 0.3706(1) 0.060(2) Uani 1.00 d
C(52) C 0.2381(5) 0.2583(7) 0.35695(10) 0.050(2) Uani 1.00 d
C(53) C 0.3427(7) 0.1925(7) 0.34845(9) 0.059(2) Uani 1.00 d
C(54) C 0.4154(5) 0.1485(5) 0.3652(1) 0.047(2) Uani 1.00 d
C(55) C 0.3457(7) 0.0694(7) 0.3793(1) 0.060(2) Uani 1.00 d
C(56) C 0.4274(7) 0.0253(7) 0.3947(1) 0.062(2) Uani 1.00 d
C(57) C 0.4559(6) 0.1114(6) 0.4110(1) 0.060(2) Uani 1.00 d
C(58) C 0.3461(5) 0.1736(5) 0.41793(9) 0.038(1) Uani 1.00 d
C(59) C 0.2741(4) 0.2261(5) 0.40121(9) 0.039(1) Uani 1.00 d
C(60) C 0.2412(6) 0.1302(6) 0.38785(9) 0.048(2) Uani 1.00 d
C(61) C 0.1739(5) 0.3049(5) 0.4084(1) 0.049(2) Uani 1.00 d
C(62) C 0.2077(5) 0.3899(5) 0.42451(9) 0.039(1) Uani 1.00 d
C(63) C 0.2634(5) 0.3217(5) 0.44194(9) 0.040(1) Uani 1.00 d
C(64) C 0.3709(5) 0.2624(5) 0.43382(7) 0.037(1) Uani 1.00 d
C(65) C 0.4362(4) 0.2181(5) 0.45152(9) 0.038(1) Uani 1.00 d
C(66) C 0.4168(5) 0.3154(5) 0.46631(9) 0.041(1) Uani 1.00 d
C(67) C 0.3248(4) 0.3989(5) 0.45788(9) 0.039(1) Uani 1.00 d
C(68) C 0.1782(5) 0.2358(6) 0.45056(9) 0.046(2) Uani 1.00 d
C(69) C 0.1555(6) 0.0373(7) 0.3973(1) 0.058(2) Uani 1.00 d
C(70) C 0.2455(6) 0.4526(5) 0.47366(9) 0.043(1) Uani 1.00 d
C(71) C 0.1583(7) 0.5378(6) 0.4650(1) 0.061(2) Uani 1.00 d
C(72) C 0.3221(6) 0.5092(7) 0.4891(1) 0.058(2) Uani 1.00 d
C(73) C 0.2506(7) 0.5680(7) 0.50532(10) 0.063(2) Uani 1.00 d
C(74) C 0.3354(7) 0.6086(8) 0.5213(1) 0.064(2) Uani 1.00 d
C(75) C 0.2857(8) 0.6898(6) 0.5360(1) 0.064(2) Uani 1.00 d
C(76) C 0.2976(6) 0.8161(6) 0.3458(1) 0.060(2) Uani 1.00 d
C(77) C 0.2188(8) 0.7522(7) 0.3602(1) 0.068(2) Uani 1.00 d
C(78) C 0.2948(6) 0.6498(5) 0.3686(1) 0.052(2) Uani 1.00 d
C(79) C 0.3383(7) 0.5730(6) 0.3541(1) 0.060(2) Uani 1.00 d
C(80) C 0.4127(7) 0.6382(6) 0.3377(1) 0.058(2) Uani 1.00 d
C(81) C 0.4518(7) 0.5573(7) 0.3219(1) 0.069(2) Uani 1.00 d
C(82) C 0.3569(7) 0.5168(7) 0.30779(10) 0.058(2) Uani 1.00 d
C(83) C 0.2886(6) 0.6219(7) 0.2995(1) 0.061(2) Uani 1.00 d
C(84) C 0.2392(6) 0.6925(7) 0.3164(1) 0.057(2) Uani 1.00 d
C(85) C 0.3447(7) 0.7414(7) 0.3293(1) 0.062(2) Uani 1.00 d
C(86) C 0.1609(6) 0.7907(5) 0.3082(1) 0.048(2) Uani 1.00 d
C(87) C 0.0582(6) 0.7493(5) 0.2951(1) 0.052(2) Uani 1.00 d
C(88) C 0.1179(5) 0.6822(5) 0.27761(9) 0.038(1) Uani 1.00 d
C(89) C 0.1865(6) 0.5816(5) 0.2869(1) 0.048(2) Uani 1.00 d
C(90) C 0.2145(6) 0.5054(5) 0.26996(9) 0.050(2) Uani 1.00 d
C(91) C 0.1085(5) 0.5072(5) 0.25739(9) 0.040(1) Uani 1.00 d
C(92) C 0.0337(4) 0.6188(4) 0.26280(9) 0.034(1) Uani 1.00 d
C(93) C 0.1992(6) 0.7594(5) 0.2659(1) 0.060(2) Uani 1.00 d
C(94) C 0.4209(8) 0.8137(8) 0.3185(1) 0.072(2) Uani 1.00 d
C(95) C -0.0171(5) 0.6866(6) 0.24657(8) 0.041(1) Uani 1.00 d
C(96) C -0.0865(6) 0.7901(7) 0.25323(10) 0.057(2) Uani 1.00 d
C(97) C -0.0867(6) 0.6041(6) 0.2336(1) 0.054(2) Uani 1.00 d
C(98) C -0.1329(8) 0.6671(7) 0.2151(2) 0.077(3) Uani 1.00 d
C(99) C -0.1721(9) 0.5934(8) 0.2006(1) 0.076(2) Uani 1.00 d
C(100) C -0.2499(7) 0.6472(6) 0.18484(10) 0.053(2) Uani 1.00 d
H(1) H 0.7502 0.3899 0.1281 0.0549 Uiso 1.00 calc
H(2) H 0.6430 0.3564 0.1158 0.0549 Uiso 1.00 calc
H(3) H 0.8102 0.3150 0.0985 0.0675 Uiso 1.00 calc
H(4) H 0.8523 0.2343 0.1150 0.0675 Uiso 1.00 calc
H(5) H 0.6497 0.1941 0.0929 0.0749 Uiso 1.00 calc
H(6) H 0.6217 0.0284 0.1091 0.0603 Uiso 1.00 calc
H(7) H 0.7331 0.0492 0.1211 0.0603 Uiso 1.00 calc
H(8) H 0.5295 0.1868 0.1245 0.0628 Uiso 1.00 calc
H(9) H 0.5194 0.0012 0.1389 0.0731 Uiso 1.00 calc
H(10) H 0.4853 0.1026 0.1524 0.0731 Uiso 1.00 calc
H(11) H 0.5977 -0.0123 0.1712 0.0506 Uiso 1.00 calc
H(12) H 0.6611 0.1728 0.1766 0.0529 Uiso 1.00 calc
H(13) H 0.8057 0.1518 0.1452 0.0411 Uiso 1.00 calc
H(14) H 0.8772 0.3317 0.1503 0.0470 Uiso 1.00 calc
H(15) H 0.7912 0.3529 0.1671 0.0470 Uiso 1.00 calc
H(16) H 0.9694 0.3224 0.1810 0.0487 Uiso 1.00 calc
H(17) H 0.8676 0.0445 0.1740 0.0468 Uiso 1.00 calc
H(18) H 0.7635 -0.0729 0.1945 0.0511 Uiso 1.00 calc
H(19) H 0.7159 0.0326 0.2058 0.0511 Uiso 1.00 calc
H(20) H 0.9384 -0.0629 0.2095 0.0479 Uiso 1.00 calc
H(21) H 0.8757 0.0126 0.2248 0.0479 Uiso 1.00 calc
H(22) H 1.0248 0.0872 0.1967 0.0429 Uiso 1.00 calc
H(23) H 0.9496 0.2092 0.2299 0.0482 Uiso 1.00 calc
H(24) H 0.7571 0.2171 0.2134 0.0562 Uiso 1.00 calc
H(25) H 0.8410 0.3199 0.2098 0.0562 Uiso 1.00 calc
H(26) H 0.7391 0.2975 0.1957 0.0562 Uiso 1.00 calc
H(27) H 0.5484 0.2849 0.1618 0.0791 Uiso 1.00 calc
H(28) H 0.6243 0.3920 0.1569 0.0791 Uiso 1.00 calc
H(29) H 0.5208 0.3593 0.1437 0.0791 Uiso 1.00 calc
H(30) H 1.0462 0.3324 0.2084 0.0741 Uiso 1.00 calc
H(31) H 1.1566 0.2575 0.2111 0.0741 Uiso 1.00 calc
H(32) H 1.1069 0.3267 0.2284 0.0741 Uiso 1.00 calc
H(33) H 1.0386 0.0414 0.2396 0.0771 Uiso 1.00 calc
H(34) H 1.1493 0.0765 0.2284 0.0771 Uiso 1.00 calc
H(35) H 1.1893 0.2247 0.2497 0.0959 Uiso 1.00 calc
H(36) H 1.0673 0.2161 0.2590 0.0959 Uiso 1.00 calc
H(37) H 1.1110 0.0473 0.2735 0.0975 Uiso 1.00 calc
H(38) H 1.2223 0.0323 0.2612 0.0975 Uiso 1.00 calc
H(39) H 0.8184(5) 0.1475(4) 0.07779(9) 0.0818 Uiso 1.00 calc
H(40) H 0.7655(5) -0.0864(5) 0.16129(9) 0.0582 Uiso 1.00 calc
H(41) H 1.0451(4) 0.2358(5) 0.15501(8) 0.0636 Uiso 1.00 calc
H(42) H 1.4079(4) 0.1458(5) 0.28380(7) 0.1352 Uiso 1.00 calc
H(43) H 0.7614 0.3981 0.3437 0.0721 Uiso 1.00 calc
H(44) H 0.8682 0.3650 0.3561 0.0721 Uiso 1.00 calc
H(45) H 0.7045 0.3196 0.3716 0.0579 Uiso 1.00 calc
H(46) H 0.6671 0.2411 0.3545 0.0579 Uiso 1.00 calc
H(47) H 0.8567 0.1985 0.3783 0.0639 Uiso 1.00 calc
H(48) H 0.8919 0.0348 0.3600 0.0507 Uiso 1.00 calc
H(49) H 0.7830 0.0586 0.3475 0.0507 Uiso 1.00 calc
H(50) H 0.9828 0.1876 0.3473 0.0466 Uiso 1.00 calc
H(51) H 1.0323 0.1177 0.3190 0.0554 Uiso 1.00 calc
H(52) H 0.9944 0.0108 0.3310 0.0554 Uiso 1.00 calc
H(53) H 0.9261 0.0100 0.2987 0.0468 Uiso 1.00 calc
H(54) H 0.8846 0.2024 0.2952 0.0485 Uiso 1.00 calc
H(55) H 0.7150 0.1681 0.3241 0.0434 Uiso 1.00 calc
H(56) H 0.6431 0.3514 0.3208 0.0554 Uiso 1.00 calc
H(57) H 0.7354 0.3819 0.3054 0.0554 Uiso 1.00 calc
H(58) H 0.5642 0.3545 0.2900 0.0614 Uiso 1.00 calc
H(59) H 0.6825 0.0778 0.2916 0.0446 Uiso 1.00 calc
H(60) H 0.7904 -0.0172 0.2692 0.0488 Uiso 1.00 calc
H(61) H 0.8514 0.0955 0.2624 0.0488 Uiso 1.00 calc
H(62) H 0.6461 0.0127 0.2500 0.0617 Uiso 1.00 calc
H(63) H 0.7184 0.1112 0.2407 0.0617 Uiso 1.00 calc
H(64) H 0.5386 0.1325 0.2664 0.0589 Uiso 1.00 calc
H(65) H 0.6085 0.2939 0.2392 0.0622 Uiso 1.00 calc
H(66) H 0.7982 0.2894 0.2588 0.0545 Uiso 1.00 calc
H(67) H 0.8097 0.3453 0.2790 0.0545 Uiso 1.00 calc
H(68) H 0.7151 0.3885 0.2649 0.0545 Uiso 1.00 calc
H(69) H 0.9833 0.3076 0.3115 0.0750 Uiso 1.00 calc
H(70) H 0.9165 0.4172 0.3181 0.0750 Uiso 1.00 calc
H(71) H 1.0096 0.3626 0.3314 0.0750 Uiso 1.00 calc
H(72) H 0.3968 0.3019 0.2588 0.0750 Uiso 1.00 calc
H(73) H 0.4993 0.3843 0.2635 0.0750 Uiso 1.00 calc
H(74) H 0.4371 0.3923 0.2437 0.0750 Uiso 1.00 calc
H(75) H 0.4275 0.1368 0.2355 0.0724 Uiso 1.00 calc
H(76) H 0.5441 0.1276 0.2245 0.0724 Uiso 1.00 calc
H(77) H 0.3753 0.2953 0.2179 0.0736 Uiso 1.00 calc
H(78) H 0.4958 0.2985 0.2080 0.0736 Uiso 1.00 calc
H(79) H 0.3560 0.1071 0.2038 0.0666 Uiso 1.00 calc
H(80) H 0.4589 0.1428 0.1907 0.0666 Uiso 1.00 calc
H(81) H 0.6873(6) 0.1446(7) 0.3924(1) 0.0798 Uiso 1.00 calc
H(82) H 0.7504 -0.1098 0.3078 0.0867 Uiso 1.00 calc
H(83) H 0.4715(4) 0.2354(6) 0.31220(10) 0.0679 Uiso 1.00 calc
H(84) H 0.1578(4) 0.1682(6) 0.17733(9) 0.2116 Uiso 1.00 calc
H(85) H 0.1005 0.2137 0.3754 0.0721 Uiso 1.00 calc
H(86) H 0.1411 0.1086 0.3632 0.0721 Uiso 1.00 calc
H(87) H 0.1899 0.2849 0.3468 0.0604 Uiso 1.00 calc
H(88) H 0.2649 0.3226 0.3642 0.0604 Uiso 1.00 calc
H(89) H 0.3163 0.1289 0.3410 0.0710 Uiso 1.00 calc
H(90) H 0.4787 0.1054 0.3602 0.0562 Uiso 1.00 calc
H(91) H 0.4437 0.2132 0.3723 0.0562 Uiso 1.00 calc
H(92) H 0.3187 0.0045 0.3722 0.0718 Uiso 1.00 calc
H(93) H 0.3933 -0.0413 0.4004 0.0743 Uiso 1.00 calc
H(94) H 0.4981 0.0043 0.3886 0.0743 Uiso 1.00 calc
H(95) H 0.4886 0.0700 0.4215 0.0721 Uiso 1.00 calc
H(96) H 0.2986 0.1158 0.4236 0.0453 Uiso 1.00 calc
H(97) H 0.3253 0.2749 0.3942 0.0464 Uiso 1.00 calc
H(98) H 0.1460 0.3485 0.3978 0.0585 Uiso 1.00 calc
H(99) H 0.1138 0.2564 0.4132 0.0585 Uiso 1.00 calc
H(100) H 0.1401 0.4287 0.4289 0.0471 Uiso 1.00 calc
H(101) H 0.4175 0.3213 0.4282 0.0448 Uiso 1.00 calc
H(102) H 0.5162 0.2082 0.4488 0.0457 Uiso 1.00 calc
H(103) H 0.4046 0.1469 0.4560 0.0457 Uiso 1.00 calc
H(104) H 0.4873 0.3560 0.4685 0.0487 Uiso 1.00 calc
H(105) H 0.3899 0.2837 0.4781 0.0487 Uiso 1.00 calc
H(106) H 0.3642 0.4603 0.4515 0.0470 Uiso 1.00 calc
H(107) H 0.2034 0.3915 0.4796 0.0520 Uiso 1.00 calc
H(108) H 0.2138 0.1965 0.4610 0.0551 Uiso 1.00 calc
H(109) H 0.1116 0.2760 0.4550 0.0551 Uiso 1.00 calc
H(110) H 0.1560 0.1812 0.4410 0.0551 Uiso 1.00 calc
H(111) H 0.1901 0.0060 0.4086 0.0692 Uiso 1.00 calc
H(112) H 0.0846 0.0741 0.4007 0.0692 Uiso 1.00 calc
H(113) H 0.1408 -0.0232 0.3884 0.0692 Uiso 1.00 calc
H(114) H 0.1987 0.6003 0.4592 0.0730 Uiso 1.00 calc
H(115) H 0.1127 0.4993 0.4556 0.0730 Uiso 1.00 calc
H(116) H 0.1095 0.5667 0.4749 0.0730 Uiso 1.00 calc
H(117) H 0.3692 0.5662 0.4830 0.0700 Uiso 1.00 calc
H(118) H 0.3700 0.4513 0.4946 0.0700 Uiso 1.00 calc
H(119) H 0.2099 0.6327 0.5003 0.0754 Uiso 1.00 calc
H(120) H 0.1969 0.5141 0.5105 0.0754 Uiso 1.00 calc
H(121) H 0.3986 0.6466 0.5152 0.0762 Uiso 1.00 calc
H(122) H 0.3628 0.5419 0.5279 0.0762 Uiso 1.00 calc
H(123) H 0.3918 0.3586 0.3289 0.0867 Uiso 1.00 calc
H(124) H 0.5623(7) 0.2483(7) 0.4138(2) 0.0737 Uiso 1.00 calc
H(125) H 0.317(2) 0.535(2) 0.4101(3) -0.038(4) Uiso 1.00 calc
H(126) H 0.3236(6) 0.8363(7) 0.5431(1) 0.1448 Uiso 1.00 calc
H(127) H 0.2545 0.8781 0.3403 0.0719 Uiso 1.00 calc
H(128) H 0.3618 0.8465 0.3528 0.0719 Uiso 1.00 calc
H(129) H 0.1950 0.8030 0.3702 0.0818 Uiso 1.00 calc
H(130) H 0.1525 0.7224 0.3537 0.0818 Uiso 1.00 calc
H(131) H 0.3589 0.6824 0.3753 0.0624 Uiso 1.00 calc
H(132) H 0.3864 0.5167 0.3601 0.0717 Uiso 1.00 calc
H(133) H 0.2745 0.5355 0.3481 0.0717 Uiso 1.00 calc
H(134) H 0.4802 0.6684 0.3437 0.0694 Uiso 1.00 calc
H(135) H 0.4840 0.4904 0.3278 0.0830 Uiso 1.00 calc
H(136) H 0.5099 0.5958 0.3147 0.0830 Uiso 1.00 calc
H(137) H 0.3947 0.4801 0.2973 0.0697 Uiso 1.00 calc
H(138) H 0.3392 0.6692 0.2921 0.0730 Uiso 1.00 calc
H(139) H 0.1931 0.6429 0.3242 0.0686 Uiso 1.00 calc
H(140) H 0.1291 0.8323 0.3188 0.0578 Uiso 1.00 calc
H(141) H 0.2083 0.8409 0.3008 0.0578 Uiso 1.00 calc
H(142) H 0.0195 0.8156 0.2902 0.0628 Uiso 1.00 calc
H(143) H 0.1345 0.5400 0.2950 0.0570 Uiso 1.00 calc
H(144) H 0.2795 0.5350 0.2631 0.0595 Uiso 1.00 calc
H(145) H 0.2306 0.4287 0.2741 0.0595 Uiso 1.00 calc
H(146) H 0.0641 0.4391 0.2595 0.0477 Uiso 1.00 calc
H(147) H 0.1309 0.5107 0.2442 0.0477 Uiso 1.00 calc
H(148) H -0.0300 0.5915 0.2702 0.0412 Uiso 1.00 calc
H(149) H 0.0457 0.7153 0.2391 0.0497 Uiso 1.00 calc
H(150) H 0.2436 0.7129 0.2574 0.0716 Uiso 1.00 calc
H(151) H 0.2496 0.7998 0.2744 0.0716 Uiso 1.00 calc
H(152) H 0.1549 0.8136 0.2587 0.0716 Uiso 1.00 calc
H(153) H 0.3789 0.8777 0.3135 0.0869 Uiso 1.00 calc
H(154) H 0.4809 0.8412 0.3267 0.0869 Uiso 1.00 calc
H(155) H 0.4538 0.7706 0.3082 0.0869 Uiso 1.00 calc
H(156) H -0.1495 0.7646 0.2610 0.0689 Uiso 1.00 calc
H(157) H -0.0383 0.8401 0.2606 0.0689 Uiso 1.00 calc
H(158) H -0.1154 0.8307 0.2423 0.0689 Uiso 1.00 calc
H(159) H -0.1506 0.5746 0.2406 0.0652 Uiso 1.00 calc
H(160) H -0.0380 0.5418 0.2297 0.0652 Uiso 1.00 calc
H(161) H -0.1953 0.7158 0.2189 0.0922 Uiso 1.00 calc
H(162) H -0.0719 0.7131 0.2100 0.0922 Uiso 1.00 calc
H(163) H -0.1059 0.5619 0.1943 0.0913 Uiso 1.00 calc
H(164) H -0.2148 0.5329 0.2065 0.0913 Uiso 1.00 calc
H(165) H 0.2172(4) 0.6283(6) 0.39386(9) 0.0696 Uiso 1.00 calc
H(166) H 0.2305(4) 0.4043(5) 0.30768(8) 0.0778 Uiso 1.00 calc
H(167) H -0.0498(4) 0.7291(6) 0.31530(9) 0.0688 Uiso 1.00 calc
H(168) H -0.4084 0.6518 0.1876 0.0935 Uiso 1.00 calc

loop_
_atom_site_aniso_label
_atom_site_aniso_U_11
_atom_site_aniso_U_22
_atom_site_aniso_U_33
_atom_site_aniso_U_12
_atom_site_aniso_U_13
_atom_site_aniso_U_23
O(1) 0.045(2) 0.098(4) 0.062(3) 0.010(2) -0.003(2) 0.009(3)
O(2) 0.043(2) 0.060(2) 0.042(2) -0.025(2) -0.005(2) 0.006(2)
O(3) 0.036(2) 0.082(3) 0.042(2) -0.016(2) 0.000(2) 0.016(2)
O(4) 0.117(5) 0.062(3) 0.064(3) -0.027(3) -0.034(3) -0.004(3)
O(5) 0.088(4) 0.133(6) 0.117(6) -0.024(4) -0.061(4) -0.004(5)
O(6) 0.113(4) 0.053(3) 0.033(2) 0.013(3) -0.008(3) 0.001(2)
O(7) 0.052(2) 0.036(2) 0.027(2) 0.000(2) -0.002(2) 0.006(2)
O(8) 0.053(2) 0.078(3) 0.039(2) 0.023(2) -0.006(2) -0.005(2)
O(9) 0.145(6) 0.159(7) 0.051(3) 0.085(5) -0.026(4) 0.008(4)
O(10) 0.106(5) 0.228(9) 0.195(8) 0.090(5) -0.101(5) -0.157(7)
O(11) 0.063(3) 0.082(3) 0.026(2) 0.030(2) -0.013(2) -0.005(2)
O(12) 0.059(3) 0.088(3) 0.038(2) 0.028(2) -0.004(2) -0.025(2)
O(13) 0.083(3) 0.044(2) 0.047(2) 0.033(2) -0.020(2) -0.010(2)
O(14) 0.218(9) 0.058(3) 0.086(4) 0.035(4) -0.060(5) -0.044(3)
O(15) 0.122(5) 0.138(6) 0.052(3) 0.076(4) 0.042(3) 0.026(3)
O(16) 0.059(3) 0.082(3) 0.033(2) 0.008(2) 0.006(2) -0.005(2)
O(17) 0.059(3) 0.075(3) 0.060(3) 0.023(2) -0.021(2) -0.025(3)
O(18) 0.061(3) 0.077(3) 0.034(2) 0.023(2) 0.006(2) -0.013(2)
O(19) 0.107(4) 0.071(3) 0.057(3) 0.027(3) 0.000(3) 0.012(3)
O(20) 0.045(3) 0.101(4) 0.087(4) 0.003(3) -0.017(3) 0.017(4)
C(1) 0.022(2) 0.075(4) 0.049(3) -0.012(2) -0.004(2) 0.009(3)
C(2) 0.038(3) 0.048(3) 0.051(3) 0.002(2) 0.008(3) 0.015(3)
C(3) 0.039(3) 0.081(4) 0.049(3) -0.008(3) -0.007(3) 0.030(3)
C(4) 0.035(3) 0.078(5) 0.074(5) -0.004(3) -0.012(3) -0.004(4)
C(5) 0.028(2) 0.084(4) 0.039(3) -0.017(3) -0.010(2) 0.013(3)
C(6) 0.019(2) 0.088(4) 0.050(3) -0.005(2) -0.012(2) 0.040(3)
C(7) 0.055(3) 0.087(4) 0.042(3) -0.045(3) -0.023(3) 0.015(3)
C(8) 0.032(2) 0.066(3) 0.029(2) -0.027(2) 0.003(2) 0.007(3)
C(9) 0.043(3) 0.049(3) 0.041(3) -0.018(2) -0.023(3) 0.004(3)
C(10) 0.020(2) 0.049(3) 0.033(3) -0.009(2) -0.006(2) 0.012(2)
C(11) 0.042(3) 0.026(2) 0.049(3) -0.014(2) -0.015(2) 0.010(2)
C(12) 0.051(3) 0.048(3) 0.023(2) 0.002(2) -0.018(2) 0.016(2)
C(13) 0.064(4) 0.046(3) 0.029(3) -0.013(3) -0.001(3) 0.013(2)
C(14) 0.051(3) 0.030(2) 0.036(3) -0.016(2) -0.022(2) 0.002(2)
C(15) 0.046(3) 0.040(3) 0.041(3) -0.018(2) -0.003(2) 0.011(2)
C(16) 0.043(3) 0.037(3) 0.040(3) -0.008(2) -0.002(2) 0.012(2)
C(17) 0.038(3) 0.032(2) 0.037(3) -0.013(2) -0.002(2) -0.005(2)
C(18) 0.039(3) 0.062(4) 0.040(3) -0.011(3) 0.007(2) 0.010(3)
C(19) 0.035(3) 0.103(5) 0.060(4) 0.018(3) 0.025(3) 0.027(4)
C(20) 0.052(3) 0.037(3) 0.032(3) -0.011(2) 0.008(2) 0.005(2)
C(21) 0.068(4) 0.049(3) 0.068(4) -0.004(3) 0.033(4) 0.003(3)
C(22) 0.082(5) 0.057(4) 0.055(4) -0.013(3) -0.011(4) 0.022(3)
C(23) 0.070(4) 0.068(4) 0.102(6) 0.014(4) -0.040(4) -0.051(4)
C(24) 0.121(7) 0.082(5) 0.041(4) -0.030(5) -0.025(4) -0.013(4)
C(25) 0.094(6) 0.059(4) 0.049(4) -0.006(4) -0.009(4) -0.010(4)
C(26) 0.112(6) 0.022(2) 0.046(3) -0.018(3) 0.001(4) -0.016(2)
C(27) 0.055(3) 0.041(3) 0.048(3) 0.010(3) -0.012(3) -0.020(3)
C(28) 0.088(5) 0.051(3) 0.021(2) 0.015(3) -0.004(3) -0.026(2)
C(29) 0.064(3) 0.025(2) 0.038(3) 0.006(2) -0.003(3) -0.020(2)
C(30) 0.053(3) 0.038(3) 0.025(2) 0.010(2) -0.010(2) -0.007(2)
C(31) 0.040(3) 0.049(3) 0.050(3) -0.004(2) -0.002(3) -0.020(3)
C(32) 0.040(3) 0.036(2) 0.042(3) 0.030(2) -0.006(2) 0.001(2)
C(33) 0.039(3) 0.044(3) 0.038(3) 0.024(2) -0.008(2) 0.008(2)
C(34) 0.044(3) 0.017(2) 0.047(3) 0.012(2) 0.005(2) 0.000(2)
C(35) 0.074(4) 0.028(3) 0.063(4) 0.011(3) -0.012(4) 0.003(3)
C(36) 0.068(4) 0.024(2) 0.046(3) 0.018(2) 0.025(3) -0.001(2)
C(37) 0.058(3) 0.053(3) 0.042(3) 0.022(3) 0.008(3) 0.004(3)
C(38) 0.040(3) 0.043(3) 0.044(3) 0.010(2) -0.004(2) -0.012(2)
C(39) 0.040(3) 0.039(3) 0.033(3) 0.021(2) -0.011(2) -0.001(2)
C(40) 0.047(3) 0.028(2) 0.047(3) 0.008(2) 0.010(3) 0.002(2)
C(41) 0.099(5) 0.020(2) 0.035(3) 0.008(3) 0.001(3) -0.013(2)
C(42) 0.049(3) 0.071(4) 0.026(3) 0.009(3) -0.001(2) -0.018(3)
C(43) 0.037(3) 0.044(3) 0.056(4) 0.007(2) 0.006(3) 0.006(3)
C(44) 0.071(4) 0.036(3) 0.081(5) -0.019(3) -0.007(4) 0.005(3)
C(45) 0.045(3) 0.038(3) 0.073(4) 0.014(2) 0.013(3) 0.002(3)
C(46) 0.064(4) 0.071(4) 0.053(4) 0.025(3) 0.017(3) 0.012(3)
C(47) 0.077(4) 0.046(3) 0.058(4) 0.036(3) 0.006(4) 0.021(3)
C(48) 0.054(4) 0.083(5) 0.047(4) 0.013(3) 0.008(3) 0.030(4)
C(49) 0.059(4) 0.057(4) 0.050(4) 0.019(3) -0.004(3) 0.000(3)
C(50) 0.057(4) 0.075(5) 0.058(4) 0.040(3) -0.011(3) -0.007(4)
C(51) 0.060(4) 0.071(4) 0.050(4) 0.008(3) -0.025(3) 0.003(3)
C(52) 0.037(3) 0.073(4) 0.040(3) 0.012(3) -0.019(3) -0.002(3)
C(53) 0.082(5) 0.074(4) 0.021(3) 0.010(3) -0.022(3) -0.022(3)
C(54) 0.051(3) 0.036(3) 0.054(3) 0.027(2) -0.005(3) -0.007(3)
C(55) 0.074(4) 0.061(4) 0.044(4) 0.006(3) -0.007(3) -0.016(3)
C(56) 0.072(4) 0.063(4) 0.051(4) 0.005(3) -0.006(4) -0.001(3)
C(57) 0.063(4) 0.059(4) 0.058(4) 0.026(3) 0.033(3) -0.004(3)
C(58) 0.035(2) 0.045(3) 0.033(3) 0.006(2) -0.003(2) -0.001(2)
C(59) 0.030(2) 0.046(3) 0.040(3) 0.010(2) -0.016(2) 0.000(2)
C(60) 0.051(3) 0.060(4) 0.034(3) 0.000(3) -0.015(3) 0.002(3)
C(61) 0.039(3) 0.048(3) 0.060(4) 0.020(2) -0.020(3) -0.023(3)
C(62) 0.047(3) 0.036(3) 0.035(3) 0.019(2) -0.020(2) -0.007(2)
C(63) 0.039(3) 0.033(2) 0.046(3) 0.003(2) -0.021(2) 0.006(2)
C(64) 0.061(3) 0.037(2) 0.014(2) 0.006(2) -0.019(2) -0.008(2)
C(65) 0.032(2) 0.042(3) 0.040(3) 0.005(2) -0.011(2) -0.009(2)
C(66) 0.034(3) 0.055(3) 0.033(3) 0.021(2) -0.001(2) -0.006(2)
C(67) 0.031(2) 0.038(3) 0.048(3) 0.014(2) -0.002(2) -0.002(2)
C(68) 0.047(3) 0.053(3) 0.038(3) -0.013(3) 0.005(3) -0.008(3)
C(69) 0.057(4) 0.070(4) 0.046(4) -0.001(3) -0.004(3) -0.017(3)
C(70) 0.054(3) 0.046(3) 0.030(3) -0.004(3) 0.007(3) -0.006(2)
C(71) 0.084(4) 0.058(4) 0.040(3) 0.049(3) -0.003(3) -0.020(3)
C(72) 0.043(3) 0.084(5) 0.048(4) 0.002(3) 0.002(3) -0.029(3)
C(73) 0.082(5) 0.079(5) 0.027(3) 0.007(4) 0.018(3) -0.016(3)
C(74) 0.056(4) 0.088(5) 0.046(4) 0.018(3) -0.016(3) -0.014(4)
C(75) 0.104(6) 0.052(4) 0.034(3) 0.014(4) -0.001(4) 0.003(3)
C(76) 0.049(3) 0.063(4) 0.068(4) 0.018(3) -0.009(3) -0.030(3)
C(77) 0.092(5) 0.051(4) 0.061(4) 0.006(3) 0.005(4) -0.026(3)
C(78) 0.052(3) 0.032(3) 0.071(4) -0.007(2) -0.026(3) -0.016(3)
C(79) 0.084(5) 0.054(4) 0.042(3) 0.027(3) -0.005(3) 0.001(3)
C(80) 0.064(4) 0.050(3) 0.060(4) -0.003(3) -0.008(3) -0.009(3)
C(81) 0.082(5) 0.078(4) 0.048(4) 0.058(4) -0.013(4) -0.006(3)
C(82) 0.079(4) 0.066(4) 0.029(3) 0.035(4) -0.005(3) -0.013(3)
C(83) 0.042(3) 0.085(5) 0.055(4) 0.033(3) 0.015(3) 0.006(4)
C(84) 0.055(4) 0.069(4) 0.047(4) 0.010(3) -0.008(3) -0.001(3)
C(85) 0.072(4) 0.057(4) 0.058(4) 0.009(3) 0.009(4) -0.022(3)
C(86) 0.064(4) 0.030(3) 0.051(3) 0.002(3) -0.011(3) -0.011(3)
C(87) 0.064(4) 0.035(3) 0.058(4) 0.030(3) -0.014(3) -0.019(3)
C(88) 0.031(2) 0.042(3) 0.042(3) 0.010(2) -0.002(2) -0.008(2)
C(89) 0.053(3) 0.042(3) 0.048(3) -0.006(2) -0.006(3) -0.025(3)
C(90) 0.073(4) 0.039(3) 0.037(3) 0.022(3) 0.001(3) -0.002(2)
C(91) 0.036(2) 0.039(3) 0.044(3) 0.030(2) 0.016(2) 0.000(2)
C(92) 0.016(2) 0.029(2) 0.059(3) 0.006(2) 0.008(2) 0.009(2)
C(93) 0.060(4) 0.033(3) 0.087(5) -0.012(3) 0.034(4) -0.001(3)
C(94) 0.088(5) 0.069(5) 0.060(4) -0.023(4) -0.005(4) -0.009(4)
C(95) 0.039(3) 0.064(3) 0.021(2) 0.017(2) 0.004(2) -0.006(2)
C(96) 0.057(3) 0.071(4) 0.044(3) 0.038(3) -0.008(3) 0.026(3)
C(97) 0.060(4) 0.048(3) 0.055(4) 0.016(3) -0.001(3) -0.021(3)
C(98) 0.082(5) 0.059(4) 0.090(6) 0.005(4) -0.032(5) 0.006(4)
C(99) 0.106(6) 0.080(5) 0.042(4) 0.042(4) -0.037(4) 0.008(3)
C(100) 0.078(5) 0.048(3) 0.033(3) -0.004(3) 0.011(3) 0.009(3)

loop_
_atom_type_symbol
_atom_type_description
_atom_type_scat_dispersion_real
_atom_type_scat_dispersion_imag
_atom_type_scat_source
C C 0.018 0.009
;International Tables for Crystallography
(1992, Vol. C, Tables 4.2.6.8 and 6.1.1.1)
;
H H 0.000 0.000
;International Tables for Crystallography
(1992, Vol. C, Table 6.1.1.2)
;
O O 0.049 0.032
;International Tables for Crystallography
(1992, Vol. C, Tables 4.2.6.8 and 6.1.1.1)
;
